data_1100536
loop_
_publ_author_name
'Bach, Thorsten'
'Schr\"oder, J\"urgen'
'Brandl, Trixie'
'Hecht, J\"urgen'
'Harms, Klaus'

_publ_section_title
;
 Facial diastereoselectivity in the photocycloaddition of chiral
 N-acyl enamines to benzaldehyde
;
_journal_coden_ASTM TETRAB
_journal_issue 18
_journal_name_full Tetrahedron
_journal_page_first 4507
_journal_page_last 4520
_journal_paper_doi 10.1016/s0040-4020(98)00161-6
_journal_volume 54
_journal_year 1998
_chemical_formula_sum 'C18 H19 N O3'
_space_group_IT_number 19
_symmetry_cell_setting orthorhombic
_symmetry_Int_Tables_number 19
_symmetry_space_group_name_Hall 'P 2ac 2ab'
_symmetry_space_group_name_H-M 'P 21 21 21'
_cell_angle_alpha 90
_cell_angle_beta 90
_cell_angle_gamma 90
_cell_formula_units_Z 4
_cell_length_a 6.470(1)
_cell_length_b 13.708(1)
_cell_length_c 17.352(1)
_cod_original_formula_sum 'C18 H19 N1 O3'
_cod_database_code 1100536

loop_
_symmetry_equiv_pos_site_id
_symmetry_equiv_pos_as_xyz
1 x,y,z
2 1/2-x,-y,1/2+z
3 1/2+x,1/2-y,-z
4 -x,1/2+y,1/2-z

loop_
_atom_site_label
_atom_site_type_symbol
_atom_site_fract_x
_atom_site_fract_y
_atom_site_fract_z
O1 O 0.1259(3) 0.70548(12) 0.91363(12)
H1 H 0.002(5) 0.739(2) 0.9027(19)
N1 N 0.4988(3) 0.91294(13) 0.90349(12)
C1 C 0.2946(4) 0.76676(17) 0.93468(17)
H2 H 0.428(4) 0.7249(19) 0.9347(16)
H3 H 0.264(4) 0.7904(18) 0.9893(17)
O2 O 0.8181(3) 0.94184(12) 0.94604(11)
C2 C 0.3255(4) 0.85143(16) 0.87808(15)
H4 H 0.198(4) 0.8915(17) 0.8811(14)
O3 O 0.7715(3) 0.81165(13) 0.87101(13)
C3 C 0.3463(5) 0.81806(17) 0.79411(15)
H5 H 0.496(4) 0.7826(19) 0.7881(15)
H6 H 0.218(4) 0.7789(19) 0.7830(16)
C4 C 0.3366(4) 0.90419(16) 0.73956(14)
C5 C 0.1479(4) 0.94841(19) 0.72533(16)
H7 H 0.021(4) 0.9226(19) 0.7481(16)
C6 C 0.1368(5) 1.0334(2) 0.68144(17)
H8 H -0.004(5) 1.060(2) 0.6705(16)
C7 C 0.3134(5) 1.0748(2) 0.65316(16)
H9 H 0.312(4) 1.127(2) 0.6195(17)
C8 C 0.5019(5) 1.0310(2) 0.66491(17)
H10 H 0.631(4) 1.054(2) 0.6481(16)
C9 C 0.5137(4) 0.94503(18) 0.70909(16)
H11 H 0.658(4) 0.9131(18) 0.7191(15)
C10 C 0.6946(4) 0.88252(17) 0.90393(16)
C11 C 0.6909(5) 1.0226(2) 0.9726(2)
H12 H 0.724(4) 1.080(2) 0.9351(17)
H13 H 0.733(4) 1.031(2) 1.0229(19)
C12 C 0.4701(4) 0.98983(18) 0.96243(17)
H14 H 0.416(4) 0.9657(19) 1.0102(17)
C13 C 0.3280(4) 1.07273(16) 0.93935(15)
C14 C 0.2019(4) 1.11440(18) 0.99496(17)
H15 H 0.194(4) 1.0887(18) 1.0476(16)
C15 C 0.0813(4) 1.1958(2) 0.9777(2)
H16 H -0.009(4) 1.218(2) 1.0163(19)
C16 C 0.0852(4) 1.2340(2) 0.9046(2)
H17 H -0.011(4) 1.283(2) 0.8873(18)
C17 C 0.2074(5) 1.1931(2) 0.84830(19)
H18 H 0.211(4) 1.217(2) 0.7931(19)
C18 C 0.3324(5) 1.11272(18) 0.86569(17)
H19 H 0.429(4) 1.085(2) 0.8267(17)

loop_
_atom_type_symbol
_atom_type_radius_bond
C 0.68
H 0.23
N 0.68
O 0.68
